data_1570638
loop_
_publ_author_name
'Charman, Rex S. C.'
'Evans, Nick J.'
'English, Laura E.'
'Neale, Samuel E.'
'Vasko, Petra'
'Mahon, Mary F.'
'Liptrot, David J.'

_publ_section_title
;
 The structures and reactivity of NHC-supported copper(i) triphenylgermyls
;
_journal_issue 2
_journal_name_full 'Chemical Science'
_journal_page_first 584
_journal_page_last 593
_journal_paper_doi 10.1039/D3SC05862J
_journal_volume 15
_journal_year 2024
_chemical_formula_moiety '2(C45 H51 Cu Ge N2)'
_chemical_formula_sum 'C90 H102 Cu2 Ge2 N4'
_chemical_formula_weight 1512.01
_space_group_crystal_system triclinic
_space_group_IT_number 2
_space_group_name_Hall '-P 1'
_space_group_name_H-M_alt 'P -1'
_atom_sites_solution_hydrogens geom
_audit_creation_date 2023-11-28
_audit_creation_method
;
Olex2 1.5
(compiled 2023.08.24 svn.re1ec1418 for OlexSys, GUI svn.r6817)
;
_audit_update_record
;
2023-11-28 deposited with the CCDC.	2023-12-01 downloaded from the CCDC.
;
_cell_angle_alpha 86.2830(10)
_cell_angle_beta 77.2810(10)
_cell_angle_gamma 73.4720(10)
_cell_formula_units_Z 2
_cell_length_a 11.02640(10)
_cell_length_b 19.2655(3)
_cell_length_c 20.3965(3)
_cell_measurement_reflns_used 30956
_cell_measurement_temperature 150.01(10)
_cell_measurement_theta_max 73.0520
_cell_measurement_theta_min 4.2810
_cell_volume 4051.84(10)
_computing_cell_refinement 'CrysAlisPro 1.171.41.93a (Rigaku OD, 2020)'
_computing_data_collection 'CrysAlisPro 1.171.41.93a (Rigaku OD, 2020)'
_computing_data_reduction 'CrysAlisPro 1.171.41.93a (Rigaku OD, 2020)'
_computing_molecular_graphics 'Olex2 1.5 (Dolomanov et al., 2009)'
_computing_publication_material 'Olex2 1.5 (Dolomanov et al., 2009)'
_computing_structure_refinement 'SHELXL 2019/3 (Sheldrick, 2015)'
_computing_structure_solution 'SHELXT 2014/5 (Sheldrick, 2014)'
_diffrn_ambient_temperature 150.01(10)
_diffrn_detector_area_resol_mean 8.1150
_diffrn_detector_type EosS2
_diffrn_measured_fraction_theta_full 0.996
_diffrn_measured_fraction_theta_max 0.986
_diffrn_measurement_device 'four-circle diffractometer'
_diffrn_measurement_device_type 'SuperNova, Dual, Cu at home/near, EosS2'
_diffrn_measurement_method '\w scans'
_diffrn_radiation_type CuK\a
_diffrn_radiation_wavelength 1.54184
_diffrn_reflns_av_R_equivalents 0.0274
_diffrn_reflns_av_unetI/netI 0.0242
_diffrn_reflns_Laue_measured_fraction_full 0.996
_diffrn_reflns_Laue_measured_fraction_max 0.986
_diffrn_reflns_limit_h_max 13
_diffrn_reflns_limit_h_min -9
_diffrn_reflns_limit_k_max 23
_diffrn_reflns_limit_k_min -23
_diffrn_reflns_limit_l_max 24
_diffrn_reflns_limit_l_min -25
_diffrn_reflns_number 48122
_diffrn_reflns_point_group_measured_fraction_full 0.996
_diffrn_reflns_point_group_measured_fraction_max 0.986
_diffrn_reflns_theta_full 67.684
_diffrn_reflns_theta_max 73.348
_diffrn_reflns_theta_min 4.279
_exptl_absorpt_coefficient_mu 1.785
_exptl_absorpt_correction_T_max 1.00000
_exptl_absorpt_correction_T_min 0.86780
_exptl_absorpt_correction_type multi-scan
_exptl_absorpt_process_details
;
CrysAlisPro 1.171.41.93a (Rigaku Oxford Diffraction, 2020)
Empirical absorption correction using spherical harmonics,
implemented in SCALE3 ABSPACK scaling algorithm.
;
_exptl_crystal_colour colorless
_exptl_crystal_density_diffrn 1.239
_exptl_crystal_description block
_exptl_crystal_F_000 1584
_exptl_crystal_size_max 0.255
_exptl_crystal_size_mid 0.213
_exptl_crystal_size_min 0.114
_refine_diff_density_max 0.780
_refine_diff_density_min -0.439
_refine_diff_density_rms 0.056
_refine_ls_extinction_method none
_refine_ls_goodness_of_fit_ref 1.065
_refine_ls_hydrogen_treatment constr
_refine_ls_matrix_type full
_refine_ls_number_parameters 919
_refine_ls_number_reflns 16059
_refine_ls_number_restraints 14
_refine_ls_restrained_S_all 1.066
_refine_ls_R_factor_all 0.0372
_refine_ls_R_factor_gt 0.0348
_refine_ls_shift/su_max 0.001
_refine_ls_shift/su_mean 0.000
_refine_ls_structure_factor_coef Fsqd
_refine_ls_weighting_details 'w=1/[\s^2^(Fo^2^)+(0.0472P)^2^+1.8901P] where P=(Fo^2^+2Fc^2^)/3'
_refine_ls_weighting_scheme calc
_refine_ls_wR_factor_gt 0.0925
_refine_ls_wR_factor_ref 0.0943
_reflns_Friedel_coverage 0.000
_reflns_number_gt 14862
_reflns_number_total 16059
_reflns_threshold_expression 'I > 2\s(I)'
_cod_data_source_file d3sc05862j2.cif
_cod_data_source_block s22djl01
_cod_database_code 1570638
_shelx_shelxl_version_number 2019/3
_shelx_space_group_comment
;
The symmetry employed for this shelxl refinement is uniquely defined
by the following loop, which should always be used as a source of
symmetry information in preference to the above space-group names.
They are only intended as comments.
;
_shelx_estimated_absorpt_t_max 0.822
_shelx_estimated_absorpt_t_min 0.659
_olex2_refinement_description
;
1. Fixed Uiso
 At 1.2 times of:
  All C(H) groups, All C(H,H) groups
 At 1.5 times of:
  All C(H,H,H) groups
2. Restrained distances
 C10-C12 \\sim C10-C12B
 with sigma of 0.02
 C10-C11 \\sim C10-C11B
 with sigma of 0.02
3. Uiso/Uaniso restraints and constraints
C11B \\sim C11 \\sim C12 \\sim C12B: within 2A with sigma of 0.02 and sigma for
terminal atoms of 0.01 within 2A
4. Others
 Fixed Sof: H10(0.55) H10A(0.45) C11(0.55) H11A(0.55) H11B(0.55) H11C(0.55)
 C12(0.55) H12A(0.55) H12B(0.55) H12C(0.55) C11B(0.45) H11D(0.45) H11E(0.45)
 H11F(0.45) C12B(0.45) H12D(0.45) H12E(0.45) H12F(0.45)
5.a Ternary CH refined with riding coordinates:
 C10(H10), C10(H10A), C016(H016), C19(H19), C22(H22), C10A(H10B), C13A(H13A),
 C22A(H22A), C25A(H25A)
5.b Aromatic/amide H refined with riding coordinates:
 C2(H2), C3(H3), C6(H6), C7(H7), C8(H8), C15(H15), C16(H16), C17(H17),
 C26(H26), C27(H27), C28(H28), C29(H29), C30(H30), C32(H32), C33(H33), C34(H34),
  C35(H35), C36(H36), C38(H38), C39(H39), C40(H40), C41(H41), C42(H42),
 C2A(H2A), C3A(H3A), C6A(H6A), C7A(H7A), C8A(H8A), C18A(H18A), C19A(H19A),
 C20A(H20D), C29A(H29A), C30A(H30A), C31A(H31A), C32A(H32A), C33A(H33A),
 C35A(H35A), C36A(H36A), C37A(H37A), C38A(H38A), C39A(H39A), C41A(H41A),
 C42A(H42A), C43A(H43A), C44A(H44A), C45A(H45A)
5.c Idealised Me refined as rotating group:
 C01Q(H01A,H01B,H01C), C02E(H02A,H02B,H02C), C20(H20A,H20B,H20C), C21(H21A,
 H21B,H21C), C23(H23A,H23B,H23C), C24(H24A,H24B,H24C), C11(H11A,H11B,H11C),
 C12(H12A,H12B,H12C), C11B(H11D,H11E,H11F), C12B(H12D,H12E,H12F), C11A(H11G,
 H11H,H11I), C12A(H12G,H12H,H12I), C14A(H14A,H14B,H14C), C15A(H15A,H15B,H15C),
 C23A(H23D,H23E,H23F), C24A(H24D,H24E,H24F), C26A(H26A,H26B,H26C), C27A(H27A,
 H27B,H27C)
;
_olex2_submission_special_instructions 'No special instructions were received'

loop_
_space_group_symop_operation_xyz
'x, y, z'
'-x, -y, -z'

loop_
_atom_site_label
_atom_site_type_symbol
_atom_site_fract_x
_atom_site_fract_y
_atom_site_fract_z
_atom_site_U_iso_or_equiv
_atom_site_adp_type
_atom_site_occupancy
_atom_site_site_symmetry_order
_atom_site_calc_flag
_atom_site_refinement_flags_posn
_atom_site_refinement_flags_adp
_atom_site_refinement_flags_occupancy
_atom_site_disorder_assembly
_atom_site_disorder_group
Ge1 Ge 0.67549(2) 0.73971(2) 0.47059(2) 0.02784(6) Uani 1 1 d . . . . .
Cu1 Cu 0.46619(2) 0.73906(2) 0.47234(2) 0.02759(7) Uani 1 1 d . . . . .
N1 N 0.20935(13) 0.81419(7) 0.45141(7) 0.0226(3) Uani 1 1 d . . . . .
N2 N 0.22676(13) 0.70131(7) 0.46125(7) 0.0251(3) Uani 1 1 d . . . . .
C1 C 0.29212(15) 0.75042(8) 0.46414(8) 0.0230(3) Uani 1 1 d . . . . .
C01Q C 0.0751(2) 0.61827(13) 0.64291(11) 0.0484(5) Uani 1 1 d . . . . .
H01A H 0.035504 0.651643 0.680904 0.073 Uiso 1 1 calc R U . . .
H01B H 0.111983 0.569712 0.659643 0.073 Uiso 1 1 calc R U . . .
H01C H 0.009104 0.616727 0.618178 0.073 Uiso 1 1 calc R U . . .
C2 C 0.09551(16) 0.80491(9) 0.44015(9) 0.0282(3) Uani 1 1 d . . . . .
H2 H 0.023839 0.841667 0.430068 0.034 Uiso 1 1 calc R U . . .
C02E C 0.2822(3) 0.65111(15) 0.63445(13) 0.0562(6) Uani 1 1 d . . . . .
H02A H 0.321636 0.603709 0.652565 0.084 Uiso 1 1 calc R U . . .
H02B H 0.240284 0.685554 0.671443 0.084 Uiso 1 1 calc R U . . .
H02C H 0.349400 0.668467 0.603822 0.084 Uiso 1 1 calc R U . . .
C3 C 0.10658(16) 0.73359(10) 0.44634(9) 0.0300(4) Uani 1 1 d . . . . .
H3 H 0.044281 0.709983 0.441447 0.036 Uiso 1 1 calc R U . . .
C4 C 0.27602(16) 0.62426(9) 0.47099(9) 0.0281(3) Uani 1 1 d . . . . .
C5 C 0.34588(18) 0.58182(10) 0.41465(10) 0.0346(4) Uani 1 1 d . . . . .
C6 C 0.3844(2) 0.50689(11) 0.42457(12) 0.0425(5) Uani 1 1 d . . . . .
H6 H 0.431777 0.476095 0.387566 0.051 Uiso 1 1 calc R U . . .
C7 C 0.3547(2) 0.47720(10) 0.48708(13) 0.0456(5) Uani 1 1 d . . . . .
H7 H 0.380295 0.426111 0.492576 0.055 Uiso 1 1 calc R U . . .
C8 C 0.2882(2) 0.52072(10) 0.54196(11) 0.0420(5) Uani 1 1 d . . . . .
H8 H 0.270028 0.499248 0.584939 0.050 Uiso 1 1 calc R U . . .
C9 C 0.24731(17) 0.59588(9) 0.53519(10) 0.0324(4) Uani 1 1 d . . . . .
C10 C 0.3803(2) 0.61514(12) 0.34603(10) 0.0422(5) Uani 1 1 d D . . . .
H10 H 0.368647 0.667561 0.353831 0.051 Uiso 0.55 1 calc R U P A 1
H10A H 0.330783 0.667520 0.347885 0.051 Uiso 0.45 1 calc R U P B 2
C13 C 0.23895(15) 0.88295(8) 0.44722(8) 0.0236(3) Uani 1 1 d . . . . .
C14 C 0.30254(17) 0.90335(9) 0.38540(9) 0.0288(3) Uani 1 1 d . . . . .
C15 C 0.32793(18) 0.97059(10) 0.38258(10) 0.0351(4) Uani 1 1 d . . . . .
H15 H 0.370741 0.986701 0.341304 0.042 Uiso 1 1 calc R U . . .
C16 C 0.29206(19) 1.01386(10) 0.43849(11) 0.0374(4) Uani 1 1 d . . . . .
H16 H 0.310774 1.059292 0.435464 0.045 Uiso 1 1 calc R U . . .
C016 C 0.1817(2) 0.64426(10) 0.59632(10) 0.0390(4) Uani 1 1 d . . . . .
H016 H 0.141190 0.693591 0.579777 0.047 Uiso 1 1 calc R U . . .
C17 C 0.22906(19) 0.99192(10) 0.49902(10) 0.0345(4) Uani 1 1 d . . . . .
H17 H 0.204811 1.022567 0.537130 0.041 Uiso 1 1 calc R U . . .
C18 C 0.20052(16) 0.92552(9) 0.50506(9) 0.0273(3) Uani 1 1 d . . . . .
C19 C 0.3388(2) 0.85640(12) 0.32362(9) 0.0397(4) Uani 1 1 d . . . . .
H19 H 0.330109 0.807273 0.338643 0.048 Uiso 1 1 calc R U . . .
C20 C 0.4773(2) 0.84742(16) 0.28551(13) 0.0580(6) Uani 1 1 d . . . . .
H20A H 0.536679 0.828259 0.315904 0.087 Uiso 1 1 calc R U . . .
H20B H 0.487246 0.894511 0.267923 0.087 Uiso 1 1 calc R U . . .
H20C H 0.497374 0.813720 0.248117 0.087 Uiso 1 1 calc R U . . .
C21 C 0.2432(3) 0.8876(2) 0.27789(14) 0.0847(11) Uani 1 1 d . . . . .
H21A H 0.254924 0.933988 0.259334 0.127 Uiso 1 1 calc R U . . .
H21B H 0.154550 0.894922 0.303946 0.127 Uiso 1 1 calc R U . . .
H21C H 0.258930 0.853708 0.241089 0.127 Uiso 1 1 calc R U . . .
C22 C 0.13608(19) 0.89958(10) 0.57197(9) 0.0342(4) Uani 1 1 d . . . . .
H22 H 0.096462 0.861607 0.562550 0.041 Uiso 1 1 calc R U . . .
C23 C 0.2380(2) 0.86441(12) 0.61353(11) 0.0481(5) Uani 1 1 d . . . . .
H23A H 0.278404 0.900577 0.623514 0.072 Uiso 1 1 calc R U . . .
H23B H 0.304281 0.824565 0.587946 0.072 Uiso 1 1 calc R U . . .
H23C H 0.196454 0.845618 0.655667 0.072 Uiso 1 1 calc R U . . .
C24 C 0.0285(2) 0.95985(12) 0.61202(10) 0.0422(4) Uani 1 1 d . . . . .
H24A H -0.033730 0.983221 0.584099 0.063 Uiso 1 1 calc R U . . .
H24B H 0.065927 0.995754 0.625415 0.063 Uiso 1 1 calc R U . . .
H24C H -0.015802 0.939232 0.652226 0.063 Uiso 1 1 calc R U . . .
C25 C 0.81741(18) 0.65556(10) 0.42985(10) 0.0342(4) Uani 1 1 d . . . . .
C26 C 0.8291(3) 0.63687(13) 0.36353(12) 0.0516(6) Uani 1 1 d . . . . .
H26 H 0.766798 0.663240 0.338917 0.062 Uiso 1 1 calc R U . . .
C27 C 0.9321(3) 0.57945(17) 0.33260(14) 0.0727(9) Uani 1 1 d . . . . .
H27 H 0.939314 0.567273 0.287240 0.087 Uiso 1 1 calc R U . . .
C28 C 1.0223(3) 0.54090(15) 0.36783(17) 0.0688(9) Uani 1 1 d . . . . .
H28 H 1.092114 0.502268 0.346636 0.083 Uiso 1 1 calc R U . . .
C29 C 1.0124(2) 0.55764(12) 0.43275(15) 0.0553(7) Uani 1 1 d . . . . .
H29 H 1.075133 0.530720 0.456897 0.066 Uiso 1 1 calc R U . . .
C30 C 0.90999(17) 0.61449(10) 0.46408(11) 0.0371(4) Uani 1 1 d . . . . .
H30 H 0.903379 0.625345 0.509723 0.044 Uiso 1 1 calc R U . . .
C31 C 0.71998(18) 0.82114(10) 0.41441(9) 0.0320(4) Uani 1 1 d . . . . .
C32 C 0.83017(19) 0.81257(11) 0.36362(10) 0.0374(4) Uani 1 1 d . . . . .
H32 H 0.892501 0.766609 0.357447 0.045 Uiso 1 1 calc R U . . .
C33 C 0.8516(2) 0.86995(13) 0.32137(11) 0.0446(5) Uani 1 1 d . . . . .
H33 H 0.927511 0.862858 0.286890 0.054 Uiso 1 1 calc R U . . .
C34 C 0.7615(2) 0.93708(12) 0.33010(12) 0.0471(5) Uani 1 1 d . . . . .
H34 H 0.775119 0.976187 0.301345 0.056 Uiso 1 1 calc R U . . .
C35 C 0.6522(2) 0.94726(12) 0.38039(12) 0.0464(5) Uani 1 1 d . . . . .
H35 H 0.590897 0.993559 0.386728 0.056 Uiso 1 1 calc R U . . .
C36 C 0.6311(2) 0.88973(11) 0.42205(11) 0.0394(4) Uani 1 1 d . . . . .
H36 H 0.554858 0.897296 0.456349 0.047 Uiso 1 1 calc R U . . .
C37 C 0.71477(16) 0.75083(9) 0.55883(9) 0.0287(3) Uani 1 1 d . . . . .
C38 C 0.80309(17) 0.78667(10) 0.56738(10) 0.0335(4) Uani 1 1 d . . . . .
H38 H 0.845435 0.808469 0.529479 0.040 Uiso 1 1 calc R U . . .
C39 C 0.8313(2) 0.79157(12) 0.62969(11) 0.0430(5) Uani 1 1 d . . . . .
H39 H 0.892511 0.816229 0.633995 0.052 Uiso 1 1 calc R U . . .
C40 C 0.7700(2) 0.76039(13) 0.68557(11) 0.0488(5) Uani 1 1 d . . . . .
H40 H 0.789366 0.763136 0.728307 0.059 Uiso 1 1 calc R U . . .
C41 C 0.6810(2) 0.72547(13) 0.67857(11) 0.0519(5) Uani 1 1 d . . . . .
H41 H 0.637866 0.704443 0.716762 0.062 Uiso 1 1 calc R U . . .
C42 C 0.6535(2) 0.72072(12) 0.61600(11) 0.0419(4) Uani 1 1 d . . . . .
H42 H 0.591635 0.696394 0.612102 0.050 Uiso 1 1 calc R U . . .
C11 C 0.5212(6) 0.5840(4) 0.3096(3) 0.0651(16) Uani 0.55 1 d D U P C 1
H11A H 0.541370 0.614304 0.270559 0.098 Uiso 0.55 1 calc R U P C 1
H11B H 0.533905 0.534622 0.294650 0.098 Uiso 0.55 1 calc R U P C 1
H11C H 0.578634 0.583109 0.340327 0.098 Uiso 0.55 1 calc R U P C 1
C12 C 0.2874(7) 0.6122(5) 0.2995(4) 0.072(2) Uani 0.55 1 d D U P C 1
H12A H 0.292816 0.561624 0.291845 0.108 Uiso 0.55 1 calc R U P C 1
H12B H 0.312530 0.635347 0.256377 0.108 Uiso 0.55 1 calc R U P C 1
H12C H 0.198471 0.637828 0.320899 0.108 Uiso 0.55 1 calc R U P C 1
C11B C 0.5242(8) 0.6098(5) 0.3317(4) 0.067(2) Uani 0.45 1 d D U P C 2
H11D H 0.548243 0.632844 0.288436 0.100 Uiso 0.45 1 calc R U P C 2
H11E H 0.574175 0.558729 0.330129 0.100 Uiso 0.45 1 calc R U P C 2
H11F H 0.542668 0.634353 0.367415 0.100 Uiso 0.45 1 calc R U P C 2
C12B C 0.3419(11) 0.5790(6) 0.2941(5) 0.081(3) Uani 0.45 1 d D U P C 2
H12D H 0.372163 0.597525 0.249414 0.121 Uiso 0.45 1 calc R U P C 2
H12E H 0.247412 0.589275 0.303289 0.121 Uiso 0.45 1 calc R U P C 2
H12F H 0.380904 0.526588 0.295559 0.121 Uiso 0.45 1 calc R U P C 2
Ge1A Ge 0.88127(2) 0.27020(2) 0.04682(2) 0.02944(6) Uani 1 1 d . . . . .
Cu1A Cu 0.67219(2) 0.26719(2) 0.05018(2) 0.02713(7) Uani 1 1 d . . . . .
N1A N 0.47806(13) 0.18670(7) 0.07455(7) 0.0253(3) Uani 1 1 d . . . . .
N2A N 0.38833(13) 0.29865(7) 0.06036(7) 0.0232(3) Uani 1 1 d . . . . .
C1A C 0.50514(15) 0.25118(9) 0.06017(8) 0.0230(3) Uani 1 1 d . . . . .
C2A C 0.34681(17) 0.19422(10) 0.08369(9) 0.0312(4) Uani 1 1 d . . . . .
H2A H 0.305036 0.156813 0.094081 0.037 Uiso 1 1 calc R U . . .
C3A C 0.29003(16) 0.26483(10) 0.07498(9) 0.0295(3) Uani 1 1 d . . . . .
H3A H 0.200232 0.287170 0.078210 0.035 Uiso 1 1 calc R U . . .
C4A C 0.36844(15) 0.37496(9) 0.04428(9) 0.0253(3) Uani 1 1 d . . . . .
C5A C 0.36575(16) 0.39666(9) -0.02227(9) 0.0288(3) Uani 1 1 d . . . . .
C6A C 0.34106(19) 0.47079(10) -0.03609(10) 0.0360(4) Uani 1 1 d . . . . .
H6A H 0.336858 0.487562 -0.080597 0.043 Uiso 1 1 calc R U . . .
C7A C 0.3227(2) 0.51999(10) 0.01387(11) 0.0392(4) Uani 1 1 d . . . . .
H7A H 0.306428 0.570149 0.003449 0.047 Uiso 1 1 calc R U . . .
C8A C 0.32787(19) 0.49675(10) 0.07892(11) 0.0369(4) Uani 1 1 d . . . . .
H8A H 0.315949 0.531173 0.112742 0.044 Uiso 1 1 calc R U . . .
C9A C 0.35044(16) 0.42314(9) 0.09585(9) 0.0301(3) Uani 1 1 d . . . . .
C10A C 0.3964(2) 0.34247(10) -0.07852(9) 0.0355(4) Uani 1 1 d . . . . .
H10B H 0.386668 0.295377 -0.057714 0.043 Uiso 1 1 calc R U . . .
C11A C 0.5370(2) 0.33059(14) -0.11509(12) 0.0532(6) Uani 1 1 d . . . . .
H11G H 0.557904 0.294851 -0.150861 0.080 Uiso 1 1 calc R U . . .
H11H H 0.593750 0.312845 -0.083201 0.080 Uiso 1 1 calc R U . . .
H11I H 0.549696 0.376453 -0.134722 0.080 Uiso 1 1 calc R U . . .
C12A C 0.3061(2) 0.36503(14) -0.12784(11) 0.0495(5) Uani 1 1 d . . . . .
H12G H 0.317752 0.409610 -0.150986 0.074 Uiso 1 1 calc R U . . .
H12H H 0.216180 0.373483 -0.103291 0.074 Uiso 1 1 calc R U . . .
H12I H 0.326404 0.326489 -0.160914 0.074 Uiso 1 1 calc R U . . .
C13A C 0.35780(19) 0.39866(11) 0.16742(9) 0.0354(4) Uani 1 1 d . . . . .
H13A H 0.364890 0.345681 0.170052 0.043 Uiso 1 1 calc R U . . .
C14A C 0.4801(2) 0.40883(16) 0.18422(13) 0.0564(6) Uani 1 1 d . . . . .
H14A H 0.474954 0.460512 0.183076 0.085 Uiso 1 1 calc R U . . .
H14B H 0.556025 0.383048 0.151144 0.085 Uiso 1 1 calc R U . . .
H14C H 0.487844 0.389446 0.229205 0.085 Uiso 1 1 calc R U . . .
C15A C 0.2366(2) 0.43697(13) 0.21782(11) 0.0496(5) Uani 1 1 d . . . . .
H15A H 0.246981 0.421480 0.263463 0.074 Uiso 1 1 calc R U . . .
H15B H 0.161597 0.424633 0.208670 0.074 Uiso 1 1 calc R U . . .
H15C H 0.223164 0.489450 0.213755 0.074 Uiso 1 1 calc R U . . .
C16A C 0.57541(17) 0.11816(9) 0.07592(9) 0.0297(3) Uani 1 1 d . . . . .
C17A C 0.6353(2) 0.08195(11) 0.01541(10) 0.0400(4) Uani 1 1 d . . . . .
C18A C 0.7289(2) 0.01579(12) 0.01728(12) 0.0491(5) Uani 1 1 d . . . . .
H18A H 0.772327 -0.009982 -0.023237 0.059 Uiso 1 1 calc R U . . .
C19A C 0.7586(2) -0.01239(11) 0.07776(13) 0.0471(5) Uani 1 1 d . . . . .
H19A H 0.822159 -0.057464 0.078466 0.057 Uiso 1 1 calc R U . . .
C20A C 0.6969(2) 0.02421(11) 0.13681(11) 0.0420(5) Uani 1 1 d . . . . .
H20D H 0.718117 0.003808 0.177888 0.050 Uiso 1 1 calc R U . . .
C21A C 0.60335(17) 0.09107(10) 0.13759(10) 0.0325(4) Uani 1 1 d . . . . .
C22A C 0.6094(3) 0.11378(13) -0.05195(11) 0.0554(6) Uani 1 1 d . . . . .
H22A H 0.531775 0.156818 -0.043062 0.066 Uiso 1 1 calc R U . . .
C23A C 0.7243(3) 0.13987(14) -0.08975(12) 0.0686(8) Uani 1 1 d . . . . .
H23D H 0.743393 0.172344 -0.060851 0.103 Uiso 1 1 calc R U . . .
H23E H 0.703112 0.165883 -0.130467 0.103 Uiso 1 1 calc R U . . .
H23F H 0.800107 0.098124 -0.102162 0.103 Uiso 1 1 calc R U . . .
C24A C 0.5797(3) 0.05972(18) -0.09394(14) 0.0688(8) Uani 1 1 d . . . . .
H24D H 0.657649 0.019439 -0.107495 0.103 Uiso 1 1 calc R U . . .
H24E H 0.552313 0.084099 -0.134069 0.103 Uiso 1 1 calc R U . . .
H24F H 0.510363 0.041102 -0.067058 0.103 Uiso 1 1 calc R U . . .
C25A C 0.54178(19) 0.13207(11) 0.20253(10) 0.0389(4) Uani 1 1 d . . . . .
H25A H 0.470123 0.174405 0.193616 0.047 Uiso 1 1 calc R U . . .
C26A C 0.6399(3) 0.16122(19) 0.22607(13) 0.0679(8) Uani 1 1 d . . . . .
H26A H 0.598382 0.188476 0.267829 0.102 Uiso 1 1 calc R U . . .
H26B H 0.672017 0.193176 0.191448 0.102 Uiso 1 1 calc R U . . .
H26C H 0.712464 0.120735 0.234053 0.102 Uiso 1 1 calc R U . . .
C27A C 0.4828(3) 0.08493(16) 0.25622(14) 0.0738(10) Uani 1 1 d . . . . .
H27A H 0.549474 0.040409 0.262453 0.111 Uiso 1 1 calc R U . . .
H27B H 0.412290 0.072643 0.241880 0.111 Uiso 1 1 calc R U . . .
H27C H 0.448923 0.111553 0.298734 0.111 Uiso 1 1 calc R U . . .
C28A C 0.99644(18) 0.25641(10) -0.04356(10) 0.0345(4) Uani 1 1 d . . . . .
C29A C 0.9493(2) 0.28889(17) -0.09928(12) 0.0593(7) Uani 1 1 d . . . . .
H29A H 0.862365 0.318334 -0.092958 0.071 Uiso 1 1 calc R U . . .
C30A C 1.0253(3) 0.2796(2) -0.16384(13) 0.0722(8) Uani 1 1 d . . . . .
H30A H 0.991117 0.303416 -0.200762 0.087 Uiso 1 1 calc R U . . .
C31A C 1.1509(3) 0.23551(17) -0.17422(13) 0.0626(7) Uani 1 1 d . . . . .
H31A H 1.202410 0.227571 -0.218447 0.075 Uiso 1 1 calc R U . . .
C32A C 1.2010(2) 0.20318(13) -0.12008(13) 0.0525(6) Uani 1 1 d . . . . .
H32A H 1.288103 0.173914 -0.126790 0.063 Uiso 1 1 calc R U . . .
C33A C 1.12420(19) 0.21334(11) -0.05554(11) 0.0401(4) Uani 1 1 d . . . . .
H33A H 1.159751 0.190324 -0.018696 0.048 Uiso 1 1 calc R U . . .
C34A C 0.91062(16) 0.35478(10) 0.08426(9) 0.0313(4) Uani 1 1 d . . . . .
C35A C 0.99331(17) 0.39349(10) 0.04827(10) 0.0348(4) Uani 1 1 d . . . . .
H35A H 1.037520 0.379248 0.003635 0.042 Uiso 1 1 calc R U . . .
C36A C 1.0125(2) 0.45256(12) 0.07633(12) 0.0441(5) Uani 1 1 d . . . . .
H36A H 1.070544 0.477466 0.051090 0.053 Uiso 1 1 calc R U . . .
C37A C 0.9477(2) 0.47498(13) 0.14048(13) 0.0504(5) Uani 1 1 d . . . . .
H37A H 0.960440 0.515406 0.159503 0.060 Uiso 1 1 calc R U . . .
C38A C 0.8634(2) 0.43801(14) 0.17722(12) 0.0521(6) Uani 1 1 d . . . . .
H38A H 0.818225 0.453108 0.221517 0.063 Uiso 1 1 calc R U . . .
C39A C 0.8455(2) 0.37898(12) 0.14901(10) 0.0421(4) Uani 1 1 d . . . . .
H39A H 0.787263 0.354339 0.174490 0.051 Uiso 1 1 calc R U . . .
C40A C 0.96283(16) 0.18805(10) 0.10157(10) 0.0353(4) Uani 1 1 d . . . . .
C41A C 1.0168(2) 0.19569(13) 0.15519(12) 0.0449(5) Uani 1 1 d . . . . .
H41A H 1.022673 0.242046 0.164904 0.054 Uiso 1 1 calc R U . . .
C42A C 1.0627(2) 0.13634(15) 0.19522(14) 0.0584(6) Uani 1 1 d . . . . .
H42A H 1.098895 0.142716 0.231800 0.070 Uiso 1 1 calc R U . . .
C43A C 1.0553(2) 0.06900(14) 0.18163(14) 0.0573(6) Uani 1 1 d . . . . .
H43A H 1.087042 0.028688 0.208590 0.069 Uiso 1 1 calc R U . . .
C44A C 1.0021(2) 0.05991(12) 0.12894(14) 0.0533(6) Uani 1 1 d . . . . .
H44A H 0.996523 0.013344 0.119684 0.064 Uiso 1 1 calc R U . . .
C45A C 0.9561(2) 0.11898(11) 0.08907(12) 0.0444(5) Uani 1 1 d . . . . .
H45A H 0.919638 0.112084 0.052760 0.053 Uiso 1 1 calc R U . . .

loop_
_atom_site_aniso_label
_atom_site_aniso_U_11
_atom_site_aniso_U_22
_atom_site_aniso_U_33
_atom_site_aniso_U_23
_atom_site_aniso_U_13
_atom_site_aniso_U_12
Ge1 0.02375(10) 0.02594(10) 0.03509(11) 0.00301(8) -0.00636(8) -0.00946(7)
Cu1 0.02366(12) 0.02453(12) 0.03645(14) 0.00315(10) -0.00754(10) -0.00945(9)
N1 0.0236(6) 0.0220(6) 0.0239(6) 0.0016(5) -0.0049(5) -0.0096(5)
N2 0.0262(7) 0.0225(7) 0.0275(7) 0.0010(5) -0.0031(5) -0.0104(5)
C1 0.0262(8) 0.0224(7) 0.0208(7) 0.0001(6) -0.0029(6) -0.0092(6)
C01Q 0.0450(12) 0.0530(13) 0.0384(11) 0.0033(9) 0.0029(9) -0.0095(10)
C2 0.0241(8) 0.0304(8) 0.0328(9) 0.0029(7) -0.0088(6) -0.0105(6)
C02E 0.0622(15) 0.0586(14) 0.0495(13) -0.0103(11) -0.0028(11) -0.0237(12)
C3 0.0249(8) 0.0326(9) 0.0366(9) 0.0010(7) -0.0072(7) -0.0143(7)
C4 0.0276(8) 0.0211(8) 0.0363(9) -0.0004(6) -0.0028(7) -0.0109(6)
C5 0.0317(9) 0.0317(9) 0.0411(10) -0.0067(8) 0.0023(7) -0.0162(7)
C6 0.0367(10) 0.0297(9) 0.0562(13) -0.0135(9) 0.0082(9) -0.0122(8)
C7 0.0386(10) 0.0215(8) 0.0696(15) -0.0001(9) 0.0028(10) -0.0080(7)
C8 0.0412(10) 0.0278(9) 0.0507(12) 0.0089(8) 0.0011(9) -0.0098(8)
C9 0.0293(8) 0.0254(8) 0.0391(10) 0.0018(7) 0.0008(7) -0.0088(7)
C10 0.0490(12) 0.0422(11) 0.0360(10) -0.0096(8) 0.0042(9) -0.0215(9)
C13 0.0238(7) 0.0214(7) 0.0284(8) 0.0043(6) -0.0086(6) -0.0093(6)
C14 0.0296(8) 0.0272(8) 0.0299(9) 0.0057(7) -0.0067(7) -0.0092(6)
C15 0.0349(9) 0.0311(9) 0.0392(10) 0.0124(7) -0.0053(7) -0.0139(7)
C16 0.0395(10) 0.0224(8) 0.0534(12) 0.0057(8) -0.0116(9) -0.0132(7)
C016 0.0468(11) 0.0296(9) 0.0327(10) 0.0052(7) 0.0001(8) -0.0057(8)
C17 0.0399(10) 0.0263(8) 0.0402(10) -0.0028(7) -0.0106(8) -0.0115(7)
C18 0.0287(8) 0.0255(8) 0.0295(8) 0.0022(6) -0.0082(6) -0.0094(6)
C19 0.0496(11) 0.0438(11) 0.0264(9) 0.0004(8) 0.0002(8) -0.0205(9)
C20 0.0474(13) 0.0701(16) 0.0471(13) -0.0167(11) 0.0026(10) -0.0072(11)
C21 0.0548(16) 0.159(4) 0.0365(13) -0.0244(17) -0.0105(11) -0.0172(18)
C22 0.0458(10) 0.0338(9) 0.0259(8) -0.0020(7) -0.0058(7) -0.0167(8)
C23 0.0628(14) 0.0411(11) 0.0328(10) 0.0036(8) -0.0122(9) -0.0015(10)
C24 0.0400(10) 0.0519(12) 0.0328(10) -0.0039(8) -0.0042(8) -0.0115(9)
C25 0.0318(9) 0.0296(9) 0.0415(10) -0.0018(7) 0.0026(7) -0.0167(7)
C26 0.0662(15) 0.0514(13) 0.0398(11) -0.0037(9) 0.0021(10) -0.0298(11)
C27 0.099(2) 0.0684(18) 0.0493(15) -0.0263(13) 0.0273(15) -0.0484(18)
C28 0.0558(15) 0.0449(13) 0.090(2) -0.0202(14) 0.0289(15) -0.0181(12)
C29 0.0322(10) 0.0315(10) 0.093(2) -0.0071(11) 0.0089(11) -0.0101(8)
C30 0.0256(8) 0.0277(9) 0.0558(12) -0.0009(8) 0.0001(8) -0.0104(7)
C31 0.0328(9) 0.0335(9) 0.0372(9) 0.0065(7) -0.0158(7) -0.0161(7)
C32 0.0375(10) 0.0414(10) 0.0400(10) 0.0078(8) -0.0137(8) -0.0193(8)
C33 0.0520(12) 0.0566(13) 0.0381(11) 0.0115(9) -0.0148(9) -0.0337(10)
C34 0.0659(14) 0.0455(11) 0.0493(12) 0.0208(9) -0.0334(11) -0.0346(11)
C35 0.0549(13) 0.0348(10) 0.0611(14) 0.0127(9) -0.0298(11) -0.0202(9)
C36 0.0406(10) 0.0337(9) 0.0499(12) 0.0062(8) -0.0165(9) -0.0158(8)
C37 0.0244(8) 0.0246(8) 0.0328(9) -0.0013(6) -0.0031(6) -0.0021(6)
C38 0.0279(8) 0.0328(9) 0.0363(9) -0.0047(7) -0.0003(7) -0.0067(7)
C39 0.0352(10) 0.0490(12) 0.0443(11) -0.0141(9) -0.0073(8) -0.0088(8)
C40 0.0517(12) 0.0523(13) 0.0351(11) -0.0071(9) -0.0094(9) -0.0014(10)
C41 0.0611(14) 0.0537(13) 0.0351(11) 0.0074(9) -0.0012(10) -0.0154(11)
C42 0.0426(11) 0.0429(11) 0.0410(11) 0.0054(8) -0.0036(8) -0.0183(9)
C11 0.055(3) 0.084(5) 0.046(4) 0.001(3) 0.015(3) -0.023(3)
C12 0.076(5) 0.109(7) 0.043(3) 0.006(4) -0.007(3) -0.049(4)
C11B 0.066(4) 0.089(6) 0.046(4) -0.001(3) 0.015(3) -0.043(4)
C12B 0.114(8) 0.112(8) 0.040(3) -0.013(5) 0.000(5) -0.078(6)
Ge1A 0.02056(10) 0.03253(11) 0.03281(11) 0.00605(8) -0.00396(8) -0.00614(8)
Cu1A 0.01995(12) 0.02756(13) 0.03126(14) 0.00435(10) -0.00327(9) -0.00506(9)
N1A 0.0237(6) 0.0230(7) 0.0264(7) 0.0042(5) -0.0042(5) -0.0037(5)
N2A 0.0205(6) 0.0222(6) 0.0249(7) 0.0024(5) -0.0032(5) -0.0044(5)
C1A 0.0229(7) 0.0237(7) 0.0192(7) 0.0016(6) -0.0018(6) -0.0041(6)
C2A 0.0270(8) 0.0296(8) 0.0377(9) 0.0070(7) -0.0061(7) -0.0113(7)
C3A 0.0212(8) 0.0317(9) 0.0354(9) 0.0059(7) -0.0062(6) -0.0081(6)
C4A 0.0201(7) 0.0213(7) 0.0315(8) 0.0025(6) -0.0034(6) -0.0031(6)
C5A 0.0259(8) 0.0270(8) 0.0320(9) 0.0042(7) -0.0039(6) -0.0077(6)
C6A 0.0379(10) 0.0303(9) 0.0382(10) 0.0101(7) -0.0074(8) -0.0095(7)
C7A 0.0388(10) 0.0236(8) 0.0545(12) 0.0062(8) -0.0102(9) -0.0088(7)
C8A 0.0361(9) 0.0268(9) 0.0475(11) -0.0056(8) -0.0095(8) -0.0065(7)
C9A 0.0248(8) 0.0280(8) 0.0346(9) -0.0013(7) -0.0054(7) -0.0035(6)
C10A 0.0474(11) 0.0303(9) 0.0273(9) 0.0052(7) -0.0067(8) -0.0105(8)
C11A 0.0481(13) 0.0604(14) 0.0391(12) -0.0081(10) -0.0007(9) -0.0009(11)
C12A 0.0584(14) 0.0563(13) 0.0376(11) 0.0016(9) -0.0155(10) -0.0184(11)
C13A 0.0366(10) 0.0354(9) 0.0303(9) -0.0055(7) -0.0062(7) -0.0032(7)
C14A 0.0476(13) 0.0742(17) 0.0493(13) 0.0001(12) -0.0203(10) -0.0123(12)
C15A 0.0448(12) 0.0558(13) 0.0376(11) -0.0088(9) -0.0027(9) 0.0000(10)
C16A 0.0278(8) 0.0221(8) 0.0354(9) 0.0039(7) -0.0053(7) -0.0031(6)
C17A 0.0438(11) 0.0308(9) 0.0382(10) -0.0016(8) -0.0067(8) -0.0002(8)
C18A 0.0512(12) 0.0335(10) 0.0511(13) -0.0088(9) -0.0060(10) 0.0046(9)
C19A 0.0446(11) 0.0246(9) 0.0649(14) 0.0016(9) -0.0128(10) 0.0024(8)
C20A 0.0397(10) 0.0314(9) 0.0503(12) 0.0130(8) -0.0133(9) -0.0024(8)
C21A 0.0298(8) 0.0274(8) 0.0374(10) 0.0093(7) -0.0059(7) -0.0064(7)
C22A 0.0677(15) 0.0474(12) 0.0340(11) -0.0088(9) -0.0088(10) 0.0112(11)
C23A 0.116(3) 0.0478(14) 0.0348(12) -0.0015(10) -0.0047(13) -0.0189(15)
C24A 0.0742(18) 0.083(2) 0.0463(14) -0.0103(13) -0.0157(13) -0.0124(15)
C25A 0.0346(9) 0.0441(11) 0.0295(9) 0.0116(8) -0.0045(7) -0.0018(8)
C26A 0.0499(14) 0.106(2) 0.0440(13) -0.0268(14) -0.0100(11) -0.0102(14)
C27A 0.0666(17) 0.0617(16) 0.0571(15) 0.0313(13) 0.0173(13) 0.0088(13)
C28A 0.0301(9) 0.0375(9) 0.0367(10) 0.0002(7) -0.0028(7) -0.0139(7)
C29A 0.0435(12) 0.0902(19) 0.0398(12) 0.0134(12) -0.0080(10) -0.0152(12)
C30A 0.0717(18) 0.115(3) 0.0365(13) 0.0119(14) -0.0120(12) -0.0388(18)
C31A 0.0694(17) 0.0821(18) 0.0397(12) -0.0181(12) 0.0123(11) -0.0405(15)
C32A 0.0469(12) 0.0465(12) 0.0566(14) -0.0163(10) 0.0110(10) -0.0143(10)
C33A 0.0347(10) 0.0358(10) 0.0453(11) -0.0048(8) 0.0017(8) -0.0092(8)
C34A 0.0229(8) 0.0355(9) 0.0344(9) 0.0060(7) -0.0089(7) -0.0056(7)
C35A 0.0251(8) 0.0368(9) 0.0398(10) 0.0061(8) -0.0079(7) -0.0047(7)
C36A 0.0353(10) 0.0411(11) 0.0602(13) 0.0085(9) -0.0191(9) -0.0123(8)
C37A 0.0525(13) 0.0447(12) 0.0594(14) -0.0040(10) -0.0285(11) -0.0084(10)
C38A 0.0552(13) 0.0589(14) 0.0393(11) -0.0080(10) -0.0153(10) -0.0054(11)
C39A 0.0365(10) 0.0524(12) 0.0349(10) 0.0044(9) -0.0067(8) -0.0099(9)
C40A 0.0201(8) 0.0386(10) 0.0411(10) 0.0110(8) -0.0014(7) -0.0050(7)
C41A 0.0365(10) 0.0500(12) 0.0512(12) 0.0173(10) -0.0157(9) -0.0157(9)
C42A 0.0508(13) 0.0683(16) 0.0587(15) 0.0263(12) -0.0239(11) -0.0167(12)
C43A 0.0432(12) 0.0539(14) 0.0645(15) 0.0273(12) -0.0124(11) -0.0025(10)
C44A 0.0440(12) 0.0360(11) 0.0685(16) 0.0103(10) -0.0056(11) -0.0001(9)
C45A 0.0368(10) 0.0366(10) 0.0526(12) 0.0051(9) -0.0085(9) -0.0005(8)

loop_
_atom_type_symbol
_atom_type_description
_atom_type_scat_dispersion_real
_atom_type_scat_dispersion_imag
_atom_type_scat_source
C C 0.0181 0.0091 'International Tables Vol C Tables 4.2.6.8 and 6.1.1.4'
H H 0.0000 0.0000 'International Tables Vol C Tables 4.2.6.8 and 6.1.1.4'
Cu Cu -1.9646 0.5888 'International Tables Vol C Tables 4.2.6.8 and 6.1.1.4'
Ge Ge -1.0885 0.8855 'International Tables Vol C Tables 4.2.6.8 and 6.1.1.4'
N N 0.0311 0.0180 'International Tables Vol C Tables 4.2.6.8 and 6.1.1.4'

loop_
_geom_angle_atom_site_label_1
_geom_angle_atom_site_label_2
_geom_angle_atom_site_label_3
_geom_angle
_geom_angle_site_symmetry_1
_geom_angle_site_symmetry_3
_geom_angle_publ_flag
C25 Ge1 Cu1 117.82(5) . . ?
C25 Ge1 C31 101.69(8) . . ?
C31 Ge1 Cu1 110.85(5) . . ?
C37 Ge1 Cu1 115.90(5) . . ?
C37 Ge1 C25 103.70(8) . . ?
C37 Ge1 C31 105.26(7) . . ?
C1 Cu1 Ge1 171.24(5) . . ?
C1 N1 C2 111.77(13) . . ?
C1 N1 C13 123.89(13) . . ?
C2 N1 C13 124.29(14) . . ?
C1 N2 C3 111.77(14) . . ?
C1 N2 C4 124.73(14) . . ?
C3 N2 C4 123.48(14) . . ?
N1 C1 Cu1 124.38(11) . . ?
N2 C1 Cu1 131.60(12) . . ?
N2 C1 N1 103.61(13) . . ?
H01A C01Q H01B 109.5 . . ?
H01A C01Q H01C 109.5 . . ?
H01B C01Q H01C 109.5 . . ?
C016 C01Q H01A 109.5 . . ?
C016 C01Q H01B 109.5 . . ?
C016 C01Q H01C 109.5 . . ?
N1 C2 H2 126.8 . . ?
C3 C2 N1 106.39(15) . . ?
C3 C2 H2 126.8 . . ?
H02A C02E H02B 109.5 . . ?
H02A C02E H02C 109.5 . . ?
H02B C02E H02C 109.5 . . ?
C016 C02E H02A 109.5 . . ?
C016 C02E H02B 109.5 . . ?
C016 C02E H02C 109.5 . . ?
N2 C3 H3 126.8 . . ?
C2 C3 N2 106.46(14) . . ?
C2 C3 H3 126.8 . . ?
C5 C4 N2 117.99(16) . . ?
C9 C4 N2 118.47(15) . . ?
C9 C4 C5 123.49(16) . . ?
C4 C5 C6 116.85(18) . . ?
C4 C5 C10 121.89(17) . . ?
C6 C5 C10 121.26(18) . . ?
C5 C6 H6 119.5 . . ?
C7 C6 C5 120.92(18) . . ?
C7 C6 H6 119.5 . . ?
C6 C7 H7 119.6 . . ?
C6 C7 C8 120.77(18) . . ?
C8 C7 H7 119.6 . . ?
C7 C8 H8 119.6 . . ?
C7 C8 C9 120.89(19) . . ?
C9 C8 H8 119.6 . . ?
C4 C9 C8 117.02(17) . . ?
C4 C9 C016 121.92(16) . . ?
C8 C9 C016 120.95(17) . . ?
C5 C10 H10 106.5 . . ?
C5 C10 H10A 108.4 . . ?
C5 C10 C11 114.0(3) . . ?
C5 C10 C12 112.8(4) . . ?
C5 C10 C11B 107.8(4) . . ?
C11 C10 H10 106.5 . . ?
C11 C10 C12 110.1(4) . . ?
C12 C10 H10 106.5 . . ?
C11B C10 H10A 108.4 . . ?
C12B C10 C5 110.2(5) . . ?
C12B C10 H10A 108.4 . . ?
C12B C10 C11B 113.6(5) . . ?
C14 C13 N1 117.97(15) . . ?
C14 C13 C18 123.84(15) . . ?
C18 C13 N1 118.19(14) . . ?
C13 C14 C15 116.71(16) . . ?
C13 C14 C19 121.96(16) . . ?
C15 C14 C19 121.31(16) . . ?
C14 C15 H15 119.4 . . ?
C16 C15 C14 121.14(17) . . ?
C16 C15 H15 119.4 . . ?
C15 C16 H16 119.7 . . ?
C15 C16 C17 120.61(17) . . ?
C17 C16 H16 119.7 . . ?
C01Q C016 C02E 110.65(19) . . ?
C01Q C016 H016 107.7 . . ?
C02E C016 H016 107.7 . . ?
C9 C016 C01Q 112.93(17) . . ?
C9 C016 C02E 110.04(18) . . ?
C9 C016 H016 107.7 . . ?
C16 C17 H17 119.5 . . ?
C16 C17 C18 121.02(17) . . ?
C18 C17 H17 119.5 . . ?
C13 C18 C22 121.83(15) . . ?
C17 C18 C13 116.68(16) . . ?
C17 C18 C22 121.44(16) . . ?
C14 C19 H19 107.8 . . ?
C14 C19 C20 113.11(18) . . ?
C14 C19 C21 109.34(19) . . ?
C20 C19 H19 107.8 . . ?
C20 C19 C21 110.9(2) . . ?
C21 C19 H19 107.8 . . ?
C19 C20 H20A 109.5 . . ?
C19 C20 H20B 109.5 . . ?
C19 C20 H20C 109.5 . . ?
H20A C20 H20B 109.5 . . ?
H20A C20 H20C 109.5 . . ?
H20B C20 H20C 109.5 . . ?
C19 C21 H21A 109.5 . . ?
C19 C21 H21B 109.5 . . ?
C19 C21 H21C 109.5 . . ?
H21A C21 H21B 109.5 . . ?
H21A C21 H21C 109.5 . . ?
H21B C21 H21C 109.5 . . ?
C18 C22 H22 107.8 . . ?
C18 C22 C23 109.88(17) . . ?
C18 C22 C24 112.92(16) . . ?
C23 C22 H22 107.8 . . ?
C24 C22 H22 107.8 . . ?
C24 C22 C23 110.46(16) . . ?
C22 C23 H23A 109.5 . . ?
C22 C23 H23B 109.5 . . ?
C22 C23 H23C 109.5 . . ?
H23A C23 H23B 109.5 . . ?
H23A C23 H23C 109.5 . . ?
H23B C23 H23C 109.5 . . ?
C22 C24 H24A 109.5 . . ?
C22 C24 H24B 109.5 . . ?
C22 C24 H24C 109.5 . . ?
H24A C24 H24B 109.5 . . ?
H24A C24 H24C 109.5 . . ?
H24B C24 H24C 109.5 . . ?
C26 C25 Ge1 119.60(17) . . ?
C26 C25 C30 117.4(2) . . ?
C30 C25 Ge1 122.94(15) . . ?
C25 C26 H26 119.7 . . ?
C25 C26 C27 120.7(3) . . ?
C27 C26 H26 119.7 . . ?
C26 C27 H27 120.0 . . ?
C28 C27 C26 120.1(3) . . ?
C28 C27 H27 120.0 . . ?
C27 C28 H28 119.8 . . ?
C29 C28 C27 120.4(2) . . ?
C29 C28 H28 119.8 . . ?
C28 C29 H29 120.0 . . ?
C28 C29 C30 120.0(3) . . ?
C30 C29 H29 120.0 . . ?
C25 C30 C29 121.4(2) . . ?
C25 C30 H30 119.3 . . ?
C29 C30 H30 119.3 . . ?
C32 C31 Ge1 123.59(15) . . ?
C32 C31 C36 117.35(18) . . ?
C36 C31 Ge1 118.83(15) . . ?
C31 C32 H32 119.2 . . ?
C31 C32 C33 121.6(2) . . ?
C33 C32 H32 119.2 . . ?
C32 C33 H33 120.2 . . ?
C34 C33 C32 119.6(2) . . ?
C34 C33 H33 120.2 . . ?
C33 C34 H34 120.0 . . ?
C35 C34 C33 120.02(19) . . ?
C35 C34 H34 120.0 . . ?
C34 C35 H35 120.0 . . ?
C34 C35 C36 120.1(2) . . ?
C36 C35 H35 120.0 . . ?
C31 C36 H36 119.3 . . ?
C35 C36 C31 121.3(2) . . ?
C35 C36 H36 119.3 . . ?
C38 C37 Ge1 123.40(14) . . ?
C38 C37 C42 117.01(18) . . ?
C42 C37 Ge1 119.58(14) . . ?
C37 C38 H38 119.0 . . ?
C39 C38 C37 121.93(18) . . ?
C39 C38 H38 119.0 . . ?
C38 C39 H39 120.1 . . ?
C40 C39 C38 119.8(2) . . ?
C40 C39 H39 120.1 . . ?
C39 C40 H40 120.3 . . ?
C41 C40 C39 119.3(2) . . ?
C41 C40 H40 120.3 . . ?
C40 C41 H41 119.8 . . ?
C40 C41 C42 120.4(2) . . ?
C42 C41 H41 119.8 . . ?
C37 C42 H42 119.3 . . ?
C41 C42 C37 121.5(2) . . ?
C41 C42 H42 119.3 . . ?
C10 C11 H11A 109.5 . . ?
C10 C11 H11B 109.5 . . ?
C10 C11 H11C 109.5 . . ?
H11A C11 H11B 109.5 . . ?
H11A C11 H11C 109.5 . . ?
H11B C11 H11C 109.5 . . ?
C10 C12 H12A 109.5 . . ?
C10 C12 H12B 109.5 . . ?
C10 C12 H12C 109.5 . . ?
H12A C12 H12B 109.5 . . ?
H12A C12 H12C 109.5 . . ?
H12B C12 H12C 109.5 . . ?
C10 C11B H11D 109.5 . . ?
C10 C11B H11E 109.5 . . ?
C10 C11B H11F 109.5 . . ?
H11D C11B H11E 109.5 . . ?
H11D C11B H11F 109.5 . . ?
H11E C11B H11F 109.5 . . ?
C10 C12B H12D 109.5 . . ?
C10 C12B H12E 109.5 . . ?
C10 C12B H12F 109.5 . . ?
H12D C12B H12E 109.5 . . ?
H12D C12B H12F 109.5 . . ?
H12E C12B H12F 109.5 . . ?
C28A Ge1A Cu1A 114.90(6) . . ?
C28A Ge1A C40A 104.97(8) . . ?
C34A Ge1A Cu1A 119.39(5) . . ?
C34A Ge1A C28A 104.66(8) . . ?
C34A Ge1A C40A 103.11(8) . . ?
C40A Ge1A Cu1A 108.34(5) . . ?
C1A Cu1A Ge1A 171.36(5) . . ?
C1A N1A C2A 111.48(13) . . ?
C1A N1A C16A 124.04(14) . . ?
C2A N1A C16A 124.38(14) . . ?
C1A N2A C3A 111.63(13) . . ?
C1A N2A C4A 124.32(13) . . ?
C3A N2A C4A 124.00(13) . . ?
N1A C1A Cu1A 125.59(12) . . ?
N2A C1A Cu1A 130.36(12) . . ?
N2A C1A N1A 103.86(13) . . ?
N1A C2A H2A 126.7 . . ?
C3A C2A N1A 106.54(15) . . ?
C3A C2A H2A 126.7 . . ?
N2A C3A H3A 126.8 . . ?
C2A C3A N2A 106.49(15) . . ?
C2A C3A H3A 126.8 . . ?
C5A C4A N2A 118.17(15) . . ?
C9A C4A N2A 118.61(15) . . ?
C9A C4A C5A 123.20(15) . . ?
C4A C5A C10A 122.07(15) . . ?
C6A C5A C4A 117.21(17) . . ?
C6A C5A C10A 120.62(16) . . ?
C5A C6A H6A 119.5 . . ?
C7A C6A C5A 121.04(18) . . ?
C7A C6A H6A 119.5 . . ?
C6A C7A H7A 119.8 . . ?
C6A C7A C8A 120.37(17) . . ?
C8A C7A H7A 119.8 . . ?
C7A C8A H8A 119.5 . . ?
C7A C8A C9A 121.02(18) . . ?
C9A C8A H8A 119.5 . . ?
C4A C9A C8A 117.14(17) . . ?
C4A C9A C13A 122.68(16) . . ?
C8A C9A C13A 120.16(17) . . ?
C5A C10A H10B 107.9 . . ?
C5A C10A C11A 109.08(17) . . ?
C5A C10A C12A 113.23(17) . . ?
C11A C10A H10B 107.9 . . ?
C11A C10A C12A 110.68(18) . . ?
C12A C10A H10B 107.9 . . ?
C10A C11A H11G 109.5 . . ?
C10A C11A H11H 109.5 . . ?
C10A C11A H11I 109.5 . . ?
H11G C11A H11H 109.5 . . ?
H11G C11A H11I 109.5 . . ?
H11H C11A H11I 109.5 . . ?
C10A C12A H12G 109.5 . . ?
C10A C12A H12H 109.5 . . ?
C10A C12A H12I 109.5 . . ?
H12G C12A H12H 109.5 . . ?
H12G C12A H12I 109.5 . . ?
H12H C12A H12I 109.5 . . ?
C9A C13A H13A 107.6 . . ?
C9A C13A C14A 109.87(18) . . ?
C9A C13A C15A 112.05(16) . . ?
C14A C13A H13A 107.6 . . ?
C15A C13A H13A 107.6 . . ?
C15A C13A C14A 111.76(18) . . ?
C13A C14A H14A 109.5 . . ?
C13A C14A H14B 109.5 . . ?
C13A C14A H14C 109.5 . . ?
H14A C14A H14B 109.5 . . ?
H14A C14A H14C 109.5 . . ?
H14B C14A H14C 109.5 . . ?
C13A C15A H15A 109.5 . . ?
C13A C15A H15B 109.5 . . ?
C13A C15A H15C 109.5 . . ?
H15A C15A H15B 109.5 . . ?
H15A C15A H15C 109.5 . . ?
H15B C15A H15C 109.5 . . ?
C17A C16A N1A 118.15(16) . . ?
C17A C16A C21A 123.12(16) . . ?
C21A C16A N1A 118.72(16) . . ?
C16A C17A C18A 117.72(19) . . ?
C16A C17A C22A 122.69(17) . . ?
C18A C17A C22A 119.46(19) . . ?
C17A C18A H18A 119.8 . . ?
C19A C18A C17A 120.4(2) . . ?
C19A C18A H18A 119.8 . . ?
C18A C19A H19A 119.7 . . ?
C20A C19A C18A 120.60(18) . . ?
C20A C19A H19A 119.7 . . ?
C19A C20A H20D 119.4 . . ?
C19A C20A C21A 121.24(19) . . ?
C21A C20A H20D 119.4 . . ?
C16A C21A C20A 116.91(18) . . ?
C16A C21A C25A 122.72(16) . . ?
C20A C21A C25A 120.31(17) . . ?
C17A C22A H22A 107.9 . . ?
C17A C22A C23A 109.5(2) . . ?
C17A C22A C24A 111.9(2) . . ?
C23A C22A H22A 107.9 . . ?
C23A C22A C24A 111.5(2) . . ?
C24A C22A H22A 107.9 . . ?
C22A C23A H23D 109.5 . . ?
C22A C23A H23E 109.5 . . ?
C22A C23A H23F 109.5 . . ?
H23D C23A H23E 109.5 . . ?
H23D C23A H23F 109.5 . . ?
H23E C23A H23F 109.5 . . ?
C22A C24A H24D 109.5 . . ?
C22A C24A H24E 109.5 . . ?
C22A C24A H24F 109.5 . . ?
H24D C24A H24E 109.5 . . ?
H24D C24A H24F 109.5 . . ?
H24E C24A H24F 109.5 . . ?
C21A C25A H25A 107.8 . . ?
C21A C25A C26A 110.25(17) . . ?
C21A C25A C27A 111.1(2) . . ?
C26A C25A H25A 107.8 . . ?
C26A C25A C27A 111.8(2) . . ?
C27A C25A H25A 107.8 . . ?
C25A C26A H26A 109.5 . . ?
C25A C26A H26B 109.5 . . ?
C25A C26A H26C 109.5 . . ?
H26A C26A H26B 109.5 . . ?
H26A C26A H26C 109.5 . . ?
H26B C26A H26C 109.5 . . ?
C25A C27A H27A 109.5 . . ?
C25A C27A H27B 109.5 . . ?
C25A C27A H27C 109.5 . . ?
H27A C27A H27B 109.5 . . ?
H27A C27A H27C 109.5 . . ?
H27B C27A H27C 109.5 . . ?
C29A C28A Ge1A 119.85(16) . . ?
C29A C28A C33A 116.8(2) . . ?
C33A C28A Ge1A 123.33(15) . . ?
C28A C29A H29A 119.0 . . ?
C30A C29A C28A 122.0(2) . . ?
C30A C29A H29A 119.0 . . ?
C29A C30A H30A 120.1 . . ?
C31A C30A C29A 119.8(3) . . ?
C31A C30A H30A 120.1 . . ?
C30A C31A H31A 120.2 . . ?
C32A C31A C30A 119.6(2) . . ?
C32A C31A H31A 120.2 . . ?
C31A C32A H32A 120.0 . . ?
C31A C32A C33A 120.0(2) . . ?
C33A C32A H32A 120.0 . . ?
C28A C33A H33A 119.2 . . ?
C32A C33A C28A 121.7(2) . . ?
C32A C33A H33A 119.2 . . ?
C35A C34A Ge1A 122.94(15) . . ?
C35A C34A C39A 117.01(19) . . ?
C39A C34A Ge1A 120.04(15) . . ?
C34A C35A H35A 119.3 . . ?
C36A C35A C34A 121.48(19) . . ?
C36A C35A H35A 119.3 . . ?
C35A C36A H36A 119.9 . . ?
C37A C36A C35A 120.3(2) . . ?
C37A C36A H36A 119.9 . . ?
C36A C37A H37A 120.2 . . ?
C36A C37A C38A 119.5(2) . . ?
C38A C37A H37A 120.2 . . ?
C37A C38A H38A 120.1 . . ?
C39A C38A C37A 119.8(2) . . ?
C39A C38A H38A 120.1 . . ?
C34A C39A H39A 119.1 . . ?
C38A C39A C34A 121.9(2) . . ?
C38A C39A H39A 119.1 . . ?
C41A C40A Ge1A 124.20(16) . . ?
C41A C40A C45A 117.49(18) . . ?
C45A C40A Ge1A 118.10(15) . . ?
C40A C41A H41A 119.4 . . ?
C40A C41A C42A 121.2(2) . . ?
C42A C41A H41A 119.4 . . ?
C41A C42A H42A 120.0 . . ?
C43A C42A C41A 120.1(2) . . ?
C43A C42A H42A 120.0 . . ?
C42A C43A H43A 120.0 . . ?
C42A C43A C44A 119.9(2) . . ?
C44A C43A H43A 120.0 . . ?
C43A C44A H44A 120.0 . . ?
C43A C44A C45A 120.1(2) . . ?
C45A C44A H44A 120.0 . . ?
C40A C45A H45A 119.4 . . ?
C44A C45A C40A 121.2(2) . . ?
C44A C45A H45A 119.4 . . ?

loop_
_geom_bond_atom_site_label_1
_geom_bond_atom_site_label_2
_geom_bond_distance
_geom_bond_site_symmetry_2
_geom_bond_publ_flag
Ge1 Cu1 2.3038(3) . ?
Ge1 C25 1.9815(19) . ?
Ge1 C31 1.9929(18) . ?
Ge1 C37 1.9797(18) . ?
Cu1 C1 1.9126(16) . ?
N1 C1 1.354(2) . ?
N1 C2 1.386(2) . ?
N1 C13 1.4449(19) . ?
N2 C1 1.353(2) . ?
N2 C3 1.385(2) . ?
N2 C4 1.445(2) . ?
C01Q H01A 0.9800 . ?
C01Q H01B 0.9800 . ?
C01Q H01C 0.9800 . ?
C01Q C016 1.522(3) . ?
C2 H2 0.9500 . ?
C2 C3 1.345(2) . ?
C02E H02A 0.9800 . ?
C02E H02B 0.9800 . ?
C02E H02C 0.9800 . ?
C02E C016 1.526(3) . ?
C3 H3 0.9500 . ?
C4 C5 1.399(3) . ?
C4 C9 1.392(3) . ?
C5 C6 1.399(3) . ?
C5 C10 1.518(3) . ?
C6 H6 0.9500 . ?
C6 C7 1.374(3) . ?
C7 H7 0.9500 . ?
C7 C8 1.380(3) . ?
C8 H8 0.9500 . ?
C8 C9 1.396(3) . ?
C9 C016 1.522(3) . ?
C10 H10 1.0000 . ?
C10 H10A 1.0000 . ?
C10 C11 1.532(6) . ?
C10 C12 1.556(8) . ?
C10 C11B 1.523(8) . ?
C10 C12B 1.499(8) . ?
C13 C14 1.393(2) . ?
C13 C18 1.397(2) . ?
C14 C15 1.396(2) . ?
C14 C19 1.512(3) . ?
C15 H15 0.9500 . ?
C15 C16 1.374(3) . ?
C16 H16 0.9500 . ?
C16 C17 1.381(3) . ?
C016 H016 1.0000 . ?
C17 H17 0.9500 . ?
C17 C18 1.394(2) . ?
C18 C22 1.518(2) . ?
C19 H19 1.0000 . ?
C19 C20 1.520(3) . ?
C19 C21 1.531(3) . ?
C20 H20A 0.9800 . ?
C20 H20B 0.9800 . ?
C20 H20C 0.9800 . ?
C21 H21A 0.9800 . ?
C21 H21B 0.9800 . ?
C21 H21C 0.9800 . ?
C22 H22 1.0000 . ?
C22 C23 1.534(3) . ?
C22 C24 1.528(3) . ?
C23 H23A 0.9800 . ?
C23 H23B 0.9800 . ?
C23 H23C 0.9800 . ?
C24 H24A 0.9800 . ?
C24 H24B 0.9800 . ?
C24 H24C 0.9800 . ?
C25 C26 1.391(3) . ?
C25 C30 1.392(3) . ?
C26 H26 0.9500 . ?
C26 C27 1.404(4) . ?
C27 H27 0.9500 . ?
C27 C28 1.372(5) . ?
C28 H28 0.9500 . ?
C28 C29 1.357(4) . ?
C29 H29 0.9500 . ?
C29 C30 1.397(3) . ?
C30 H30 0.9500 . ?
C31 C32 1.389(3) . ?
C31 C36 1.398(3) . ?
C32 H32 0.9500 . ?
C32 C33 1.399(3) . ?
C33 H33 0.9500 . ?
C33 C34 1.383(3) . ?
C34 H34 0.9500 . ?
C34 C35 1.375(4) . ?
C35 H35 0.9500 . ?
C35 C36 1.393(3) . ?
C36 H36 0.9500 . ?
C37 C38 1.389(3) . ?
C37 C42 1.393(3) . ?
C38 H38 0.9500 . ?
C38 C39 1.388(3) . ?
C39 H39 0.9500 . ?
C39 C40 1.386(3) . ?
C40 H40 0.9500 . ?
C40 C41 1.374(4) . ?
C41 H41 0.9500 . ?
C41 C42 1.389(3) . ?
C42 H42 0.9500 . ?
C11 H11A 0.9800 . ?
C11 H11B 0.9800 . ?
C11 H11C 0.9800 . ?
C12 H12A 0.9800 . ?
C12 H12B 0.9800 . ?
C12 H12C 0.9800 . ?
C11B H11D 0.9800 . ?
C11B H11E 0.9800 . ?
C11B H11F 0.9800 . ?
C12B H12D 0.9800 . ?
C12B H12E 0.9800 . ?
C12B H12F 0.9800 . ?
Ge1A Cu1A 2.3085(3) . ?
Ge1A C28A 1.9804(19) . ?
Ge1A C34A 1.9781(19) . ?
Ge1A C40A 1.9910(18) . ?
Cu1A C1A 1.9182(16) . ?
N1A C1A 1.358(2) . ?
N1A C2A 1.384(2) . ?
N1A C16A 1.449(2) . ?
N2A C1A 1.350(2) . ?
N2A C3A 1.386(2) . ?
N2A C4A 1.450(2) . ?
C2A H2A 0.9500 . ?
C2A C3A 1.344(2) . ?
C3A H3A 0.9500 . ?
C4A C5A 1.398(2) . ?
C4A C9A 1.392(2) . ?
C5A C6A 1.398(2) . ?
C5A C10A 1.518(3) . ?
C6A H6A 0.9500 . ?
C6A C7A 1.380(3) . ?
C7A H7A 0.9500 . ?
C7A C8A 1.381(3) . ?
C8A H8A 0.9500 . ?
C8A C9A 1.402(3) . ?
C9A C13A 1.517(3) . ?
C10A H10B 1.0000 . ?
C10A C11A 1.524(3) . ?
C10A C12A 1.527(3) . ?
C11A H11G 0.9800 . ?
C11A H11H 0.9800 . ?
C11A H11I 0.9800 . ?
C12A H12G 0.9800 . ?
C12A H12H 0.9800 . ?
C12A H12I 0.9800 . ?
C13A H13A 1.0000 . ?
C13A C14A 1.529(3) . ?
C13A C15A 1.523(3) . ?
C14A H14A 0.9800 . ?
C14A H14B 0.9800 . ?
C14A H14C 0.9800 . ?
C15A H15A 0.9800 . ?
C15A H15B 0.9800 . ?
C15A H15C 0.9800 . ?
C16A C17A 1.392(3) . ?
C16A C21A 1.394(3) . ?
C17A C18A 1.398(3) . ?
C17A C22A 1.520(3) . ?
C18A H18A 0.9500 . ?
C18A C19A 1.383(3) . ?
C19A H19A 0.9500 . ?
C19A C20A 1.373(3) . ?
C20A H20D 0.9500 . ?
C20A C21A 1.401(3) . ?
C21A C25A 1.508(3) . ?
C22A H22A 1.0000 . ?
C22A C23A 1.528(4) . ?
C22A C24A 1.535(4) . ?
C23A H23D 0.9800 . ?
C23A H23E 0.9800 . ?
C23A H23F 0.9800 . ?
C24A H24D 0.9800 . ?
C24A H24E 0.9800 . ?
C24A H24F 0.9800 . ?
C25A H25A 1.0000 . ?
C25A C26A 1.525(3) . ?
C25A C27A 1.530(3) . ?
C26A H26A 0.9800 . ?
C26A H26B 0.9800 . ?
C26A H26C 0.9800 . ?
C27A H27A 0.9800 . ?
C27A H27B 0.9800 . ?
C27A H27C 0.9800 . ?
C28A C29A 1.391(3) . ?
C28A C33A 1.394(3) . ?
C29A H29A 0.9500 . ?
C29A C30A 1.389(4) . ?
C30A H30A 0.9500 . ?
C30A C31A 1.381(4) . ?
C31A H31A 0.9500 . ?
C31A C32A 1.377(4) . ?
C32A H32A 0.9500 . ?
C32A C33A 1.392(3) . ?
C33A H33A 0.9500 . ?
C34A C35A 1.396(3) . ?
C34A C39A 1.396(3) . ?
C35A H35A 0.9500 . ?
C35A C36A 1.394(3) . ?
C36A H36A 0.9500 . ?
C36A C37A 1.377(3) . ?
C37A H37A 0.9500 . ?
C37A C38A 1.390(4) . ?
C38A H38A 0.9500 . ?
C38A C39A 1.388(3) . ?
C39A H39A 0.9500 . ?
C40A C41A 1.389(3) . ?
C40A C45A 1.396(3) . ?
C41A H41A 0.9500 . ?
C41A C42A 1.400(3) . ?
C42A H42A 0.9500 . ?
C42A C43A 1.372(4) . ?
C43A H43A 0.9500 . ?
C43A C44A 1.375(4) . ?
C44A H44A 0.9500 . ?
C44A C45A 1.395(3) . ?
C45A H45A 0.9500 . ?

loop_
_geom_torsion_atom_site_label_1
_geom_torsion_atom_site_label_2
_geom_torsion_atom_site_label_3
_geom_torsion_atom_site_label_4
_geom_torsion
_geom_torsion_site_symmetry_1
_geom_torsion_site_symmetry_2
_geom_torsion_site_symmetry_3
_geom_torsion_site_symmetry_4
_geom_torsion_publ_flag
Ge1 C25 C26 C27 177.21(18) . . . . ?
Ge1 C25 C30 C29 -176.85(14) . . . . ?
Ge1 C31 C32 C33 174.00(15) . . . . ?
Ge1 C31 C36 C35 -174.64(15) . . . . ?
Ge1 C37 C38 C39 -177.98(14) . . . . ?
Ge1 C37 C42 C41 178.16(17) . . . . ?
N1 C2 C3 N2 0.05(19) . . . . ?
N1 C13 C14 C15 178.95(15) . . . . ?
N1 C13 C14 C19 0.8(2) . . . . ?
N1 C13 C18 C17 -179.17(15) . . . . ?
N1 C13 C18 C22 3.4(2) . . . . ?
N2 C4 C5 C6 -175.51(16) . . . . ?
N2 C4 C5 C10 5.3(3) . . . . ?
N2 C4 C9 C8 175.44(17) . . . . ?
N2 C4 C9 C016 -8.2(3) . . . . ?
C1 N1 C2 C3 0.4(2) . . . . ?
C1 N1 C13 C14 86.95(19) . . . . ?
C1 N1 C13 C18 -93.98(19) . . . . ?
C1 N2 C3 C2 -0.5(2) . . . . ?
C1 N2 C4 C5 -89.4(2) . . . . ?
C1 N2 C4 C9 93.0(2) . . . . ?
C2 N1 C1 Cu1 172.77(12) . . . . ?
C2 N1 C1 N2 -0.61(18) . . . . ?
C2 N1 C13 C14 -90.2(2) . . . . ?
C2 N1 C13 C18 88.9(2) . . . . ?
C3 N2 C1 Cu1 -172.04(13) . . . . ?
C3 N2 C1 N1 0.65(18) . . . . ?
C3 N2 C4 C5 89.2(2) . . . . ?
C3 N2 C4 C9 -88.3(2) . . . . ?
C4 N2 C1 Cu1 6.7(2) . . . . ?
C4 N2 C1 N1 179.41(15) . . . . ?
C4 N2 C3 C2 -179.23(15) . . . . ?
C4 C5 C6 C7 -0.2(3) . . . . ?
C4 C5 C10 C11 133.9(3) . . . . ?
C4 C5 C10 C12 -99.5(4) . . . . ?
C4 C5 C10 C11B 106.1(4) . . . . ?
C4 C5 C10 C12B -129.4(5) . . . . ?
C4 C9 C016 C01Q 136.46(19) . . . . ?
C4 C9 C016 C02E -99.4(2) . . . . ?
C5 C4 C9 C8 -1.9(3) . . . . ?
C5 C4 C9 C016 174.37(18) . . . . ?
C5 C6 C7 C8 -1.3(3) . . . . ?
C6 C5 C10 C11 -45.2(4) . . . . ?
C6 C5 C10 C12 81.3(4) . . . . ?
C6 C5 C10 C11B -73.0(4) . . . . ?
C6 C5 C10 C12B 51.5(5) . . . . ?
C6 C7 C8 C9 1.2(3) . . . . ?
C7 C8 C9 C4 0.4(3) . . . . ?
C7 C8 C9 C016 -176.0(2) . . . . ?
C8 C9 C016 C01Q -47.4(3) . . . . ?
C8 C9 C016 C02E 76.8(2) . . . . ?
C9 C4 C5 C6 1.9(3) . . . . ?
C9 C4 C5 C10 -177.28(18) . . . . ?
C10 C5 C6 C7 178.9(2) . . . . ?
C13 N1 C1 Cu1 -4.7(2) . . . . ?
C13 N1 C1 N2 -178.09(14) . . . . ?
C13 N1 C2 C3 177.82(15) . . . . ?
C13 C14 C15 C16 0.3(3) . . . . ?
C13 C14 C19 C20 -133.2(2) . . . . ?
C13 C14 C19 C21 102.8(2) . . . . ?
C13 C18 C22 C23 94.5(2) . . . . ?
C13 C18 C22 C24 -141.71(17) . . . . ?
C14 C13 C18 C17 -0.2(2) . . . . ?
C14 C13 C18 C22 -177.58(16) . . . . ?
C14 C15 C16 C17 -0.4(3) . . . . ?
C15 C14 C19 C20 48.8(3) . . . . ?
C15 C14 C19 C21 -75.3(3) . . . . ?
C15 C16 C17 C18 0.1(3) . . . . ?
C16 C17 C18 C13 0.1(3) . . . . ?
C16 C17 C18 C22 177.55(18) . . . . ?
C17 C18 C22 C23 -82.8(2) . . . . ?
C17 C18 C22 C24 41.0(2) . . . . ?
C18 C13 C14 C15 -0.1(3) . . . . ?
C18 C13 C14 C19 -178.18(17) . . . . ?
C19 C14 C15 C16 178.45(18) . . . . ?
C25 C26 C27 C28 0.2(4) . . . . ?
C26 C25 C30 C29 1.3(3) . . . . ?
C26 C27 C28 C29 0.4(4) . . . . ?
C27 C28 C29 C30 -0.1(4) . . . . ?
C28 C29 C30 C25 -0.8(3) . . . . ?
C30 C25 C26 C27 -1.1(3) . . . . ?
C31 C32 C33 C34 0.1(3) . . . . ?
C32 C31 C36 C35 0.0(3) . . . . ?
C32 C33 C34 C35 0.5(3) . . . . ?
C33 C34 C35 C36 -0.8(3) . . . . ?
C34 C35 C36 C31 0.6(3) . . . . ?
C36 C31 C32 C33 -0.4(3) . . . . ?
C37 C38 C39 C40 -0.3(3) . . . . ?
C38 C37 C42 C41 -0.9(3) . . . . ?
C38 C39 C40 C41 -0.6(3) . . . . ?
C39 C40 C41 C42 0.7(4) . . . . ?
C40 C41 C42 C37 0.0(4) . . . . ?
C42 C37 C38 C39 1.0(3) . . . . ?
Ge1A C28A C29A C30A -178.6(2) . . . . ?
Ge1A C28A C33A C32A 178.01(16) . . . . ?
Ge1A C34A C35A C36A -179.56(14) . . . . ?
Ge1A C34A C39A C38A 179.90(16) . . . . ?
Ge1A C40A C41A C42A 174.46(18) . . . . ?
Ge1A C40A C45A C44A -174.90(17) . . . . ?
N1A C2A C3A N2A 0.3(2) . . . . ?
N1A C16A C17A C18A -179.86(19) . . . . ?
N1A C16A C17A C22A 4.3(3) . . . . ?
N1A C16A C21A C20A 179.23(17) . . . . ?
N1A C16A C21A C25A -3.5(3) . . . . ?
N2A C4A C5A C6A 177.39(15) . . . . ?
N2A C4A C5A C10A -6.3(2) . . . . ?
N2A C4A C9A C8A -178.27(15) . . . . ?
N2A C4A C9A C13A 3.3(2) . . . . ?
C1A N1A C2A C3A -0.1(2) . . . . ?
C1A N1A C16A C17A -83.5(2) . . . . ?
C1A N1A C16A C21A 97.4(2) . . . . ?
C1A N2A C3A C2A -0.5(2) . . . . ?
C1A N2A C4A C5A 92.36(19) . . . . ?
C1A N2A C4A C9A -88.9(2) . . . . ?
C2A N1A C1A Cu1A 175.22(12) . . . . ?
C2A N1A C1A N2A -0.21(18) . . . . ?
C2A N1A C16A C17A 92.4(2) . . . . ?
C2A N1A C16A C21A -86.6(2) . . . . ?
C3A N2A C1A Cu1A -174.70(12) . . . . ?
C3A N2A C1A N1A 0.42(18) . . . . ?
C3A N2A C4A C5A -84.7(2) . . . . ?
C3A N2A C4A C9A 94.0(2) . . . . ?
C4A N2A C1A Cu1A 7.9(2) . . . . ?
C4A N2A C1A N1A -176.97(14) . . . . ?
C4A N2A C3A C2A 176.92(16) . . . . ?
C4A C5A C6A C7A 1.2(3) . . . . ?
C4A C5A C10A C11A -97.7(2) . . . . ?
C4A C5A C10A C12A 138.57(18) . . . . ?
C4A C9A C13A C14A 109.4(2) . . . . ?
C4A C9A C13A C15A -125.7(2) . . . . ?
C5A C4A C9A C8A 0.4(3) . . . . ?
C5A C4A C9A C13A -178.01(16) . . . . ?
C5A C6A C7A C8A -0.3(3) . . . . ?
C6A C5A C10A C11A 78.4(2) . . . . ?
C6A C5A C10A C12A -45.3(2) . . . . ?
C6A C7A C8A C9A -0.6(3) . . . . ?
C7A C8A C9A C4A 0.6(3) . . . . ?
C7A C8A C9A C13A 179.05(18) . . . . ?
C8A C9A C13A C14A -69.0(2) . . . . ?
C8A C9A C13A C15A 55.9(2) . . . . ?
C9A C4A C5A C6A -1.3(3) . . . . ?
C9A C4A C5A C10A 174.96(16) . . . . ?
C10A C5A C6A C7A -175.10(18) . . . . ?
C16A N1A C1A Cu1A -8.4(2) . . . . ?
C16A N1A C1A N2A 176.19(15) . . . . ?
C16A N1A C2A C3A -176.45(16) . . . . ?
C16A C17A C18A C19A 0.8(4) . . . . ?
C16A C17A C22A C23A 104.9(2) . . . . ?
C16A C17A C22A C24A -130.9(2) . . . . ?
C16A C21A C25A C26A -107.2(2) . . . . ?
C16A C21A C25A C27A 128.3(2) . . . . ?
C17A C16A C21A C20A 0.2(3) . . . . ?
C17A C16A C21A C25A 177.54(19) . . . . ?
C17A C18A C19A C20A -0.2(4) . . . . ?
C18A C17A C22A C23A -70.8(3) . . . . ?
C18A C17A C22A C24A 53.3(3) . . . . ?
C18A C19A C20A C21A -0.5(4) . . . . ?
C19A C20A C21A C16A 0.5(3) . . . . ?
C19A C20A C21A C25A -176.9(2) . . . . ?
C20A C21A C25A C26A 70.0(3) . . . . ?
C20A C21A C25A C27A -54.5(3) . . . . ?
C21A C16A C17A C18A -0.9(3) . . . . ?
C21A C16A C17A C22A -176.7(2) . . . . ?
C22A C17A C18A C19A 176.8(2) . . . . ?
C28A C29A C30A C31A 1.6(5) . . . . ?
C29A C28A C33A C32A 0.0(3) . . . . ?
C29A C30A C31A C32A -2.2(5) . . . . ?
C30A C31A C32A C33A 1.8(4) . . . . ?
C31A C32A C33A C28A -0.6(3) . . . . ?
C33A C28A C29A C30A -0.4(4) . . . . ?
C34A C35A C36A C37A -1.2(3) . . . . ?
C35A C34A C39A C38A -1.2(3) . . . . ?
C35A C36A C37A C38A 0.3(3) . . . . ?
C36A C37A C38A C39A 0.0(3) . . . . ?
C37A C38A C39A C34A 0.4(3) . . . . ?
C39A C34A C35A C36A 1.6(3) . . . . ?
C40A C41A C42A C43A 0.3(4) . . . . ?
C41A C40A C45A C44A -0.1(3) . . . . ?
C41A C42A C43A C44A -0.5(4) . . . . ?
C42A C43A C44A C45A 0.4(4) . . . . ?
C43A C44A C45A C40A -0.1(3) . . . . ?
C45A C40A C41A C42A 0.0(3) . . . . ?
